data_1514385
loop_
_publ_author_name
'Nawn, Graeme'
'Oakley, Simon R.'
'Majewski, Marek B.'
'McDonald, Robert'
'Patrick, Brian O.'
'Hicks, Robin G.'

_publ_section_title
;
 Redox-active, near-infrared dyes based on &#x2018;Nindigo&#x2019;
 (indigo-N,N&#x2032;-diarylimine) boron chelate complexes
;
_journal_issue 2
_journal_name_full 'Chemical Science'
_journal_page_first 612
_journal_paper_doi 10.1039/c2sc21307a
_journal_volume 4
_journal_year 2013
_chemical_formula_moiety 'C36 H35 B F2 N4'
_chemical_formula_sum 'C36 H35 B F2 N4'
_chemical_formula_weight 572.49
_chemical_name_systematic
;
?
;
_space_group_IT_number 14
_symmetry_cell_setting monoclinic
_symmetry_space_group_name_Hall '-P 2yn'
_symmetry_space_group_name_H-M 'P 1 21/n 1'
_atom_sites_solution_hydrogens geom
_atom_sites_solution_primary direct
_atom_sites_solution_secondary difmap
_audit_creation_method SHELXL-97
_cell_angle_alpha 90.00
_cell_angle_beta 94.4690(5)
_cell_angle_gamma 90.00
_cell_formula_units_Z 4
_cell_length_a 15.7903(6)
_cell_length_b 11.9086(5)
_cell_length_c 15.8933(7)
_cell_measurement_reflns_used 7647
_cell_measurement_temperature 173(2)
_cell_measurement_theta_max 23.41
_cell_measurement_theta_min 2.45
_cell_volume 2979.5(2)
_computing_cell_refinement 'Bruker SAINT'
_computing_data_collection 'Bruker APEX2'
_computing_data_reduction 'Bruker SAINT'
_computing_molecular_graphics 'Bruker SHELXTL'
_computing_publication_material 'Bruker SHELXTL'
_computing_structure_refinement 'SHELXL-97 (Sheldrick, 2008)'
_computing_structure_solution 'SHELXD (Schneider & Sheldrick, 2002)'
_diffrn_ambient_temperature 173(2)
_diffrn_measured_fraction_theta_full 0.999
_diffrn_measured_fraction_theta_max 0.999
_diffrn_measurement_device_type 'Bruker APEX-II CCD'
_diffrn_measurement_method '\w scans'
_diffrn_radiation_monochromator graphite
_diffrn_radiation_source 'fine-focus sealed tube'
_diffrn_radiation_type MoK\a
_diffrn_radiation_wavelength 0.71073
_diffrn_reflns_av_R_equivalents 0.0427
_diffrn_reflns_av_sigmaI/netI 0.0318
_diffrn_reflns_limit_h_max 19
_diffrn_reflns_limit_h_min -19
_diffrn_reflns_limit_k_max 14
_diffrn_reflns_limit_k_min -14
_diffrn_reflns_limit_l_max 19
_diffrn_reflns_limit_l_min -19
_diffrn_reflns_number 23713
_diffrn_reflns_theta_full 26.52
_diffrn_reflns_theta_max 26.52
_diffrn_reflns_theta_min 1.75
_exptl_absorpt_coefficient_mu 0.084
_exptl_absorpt_correction_T_max 0.9923
_exptl_absorpt_correction_T_min 0.9685
_exptl_absorpt_correction_type integration
_exptl_absorpt_process_details 'SADABS (Sheldrick, 2008)'
_exptl_crystal_colour green
_exptl_crystal_density_diffrn 1.276
_exptl_crystal_density_method 'not measured'
_exptl_crystal_description prism
_exptl_crystal_F_000 1208
_exptl_crystal_size_max 0.38
_exptl_crystal_size_mid 0.12
_exptl_crystal_size_min 0.09
_refine_diff_density_max 0.201
_refine_diff_density_min -0.215
_refine_diff_density_rms 0.040
_refine_ls_extinction_method none
_refine_ls_goodness_of_fit_ref 1.015
_refine_ls_hydrogen_treatment constr
_refine_ls_matrix_type full
_refine_ls_number_parameters 388
_refine_ls_number_reflns 6169
_refine_ls_number_restraints 0
_refine_ls_restrained_S_all 1.015
_refine_ls_R_factor_all 0.0637
_refine_ls_R_factor_gt 0.0404
_refine_ls_shift/su_max 0.001
_refine_ls_shift/su_mean 0.000
_refine_ls_structure_factor_coef Fsqd
_refine_ls_weighting_details 'calc w=1/[\s^2^(Fo^2^)+(0.0481P)^2^+0.8099P] where P=(Fo^2^+2Fc^2^)/3'
_refine_ls_weighting_scheme calc
_refine_ls_wR_factor_gt 0.0938
_refine_ls_wR_factor_ref 0.1059
_reflns_number_gt 4522
_reflns_number_total 6169
_reflns_threshold_expression I>2\s(I)
_cod_data_source_file c2sc21307a.txt
_cod_data_source_block vic1118
_cod_depositor_comments
;
The following automatic conversions were performed:

'_symmetry_cell_setting' value 'Monoclinic' changed to 'monoclinic'
according to
/usr/data/users/saulius/automatic-downloads/retrospective/RSC/lib/dictionaries/cif_core.dic
dictionary named 'cif_core.dic' version 2.4.2 from 2011-04-26.

Automatic conversion script
Id: cif_fix_values 2281 2013-09-26 08:29:07Z andrius 
;
_cod_original_sg_symbol_H-M 'P 21/n'
_cod_database_code 1514385

loop_
_symmetry_equiv_pos_as_xyz
'x, y, z'
'-x+1/2, y+1/2, -z+1/2'
'-x, -y, -z'
'x-1/2, -y-1/2, z-1/2'

loop_
_atom_site_label
_atom_site_type_symbol
_atom_site_fract_x
_atom_site_fract_y
_atom_site_fract_z
_atom_site_U_iso_or_equiv
_atom_site_adp_type
_atom_site_occupancy
_atom_site_symmetry_multiplicity
_atom_site_calc_flag
_atom_site_refinement_flags
F1 F 0.17694(6) 0.02029(8) 0.64687(5) 0.0351(2) Uani 1 1 d .
F2 F 0.25239(6) 0.18075(9) 0.63348(6) 0.0385(2) Uani 1 1 d .
N11 N 0.18487(8) 0.09715(10) 0.50729(8) 0.0246(3) Uani 1 1 d .
N12 N 0.07896(8) 0.04138(10) 0.30770(7) 0.0252(3) Uani 1 1 d .
N21 N -0.04195(8) 0.12523(11) 0.43426(8) 0.0263(3) Uani 1 1 d .
H21N H -0.0542 0.0965 0.3838 0.032 Uiso 1 1 calc R
N22 N 0.09925(8) 0.19023(10) 0.61217(7) 0.0241(3) Uani 1 1 d .
C11 C 0.11393(9) 0.08873(12) 0.45310(9) 0.0232(3) Uani 1 1 d .
C12 C 0.13693(9) 0.05531(12) 0.36835(9) 0.0231(3) Uani 1 1 d .
C13 C 0.23068(9) 0.05467(12) 0.37583(9) 0.0245(3) Uani 1 1 d .
C14 C 0.25621(9) 0.07887(12) 0.46056(9) 0.0241(3) Uani 1 1 d .
C15 C 0.34098(10) 0.08675(14) 0.48944(10) 0.0300(4) Uani 1 1 d .
H15 H 0.3576 0.1004 0.5473 0.036 Uiso 1 1 calc R
C16 C 0.40061(10) 0.07387(14) 0.43064(11) 0.0329(4) Uani 1 1 d .
H16 H 0.4592 0.0796 0.4486 0.039 Uiso 1 1 calc R
C17 C 0.37693(10) 0.05286(14) 0.34597(11) 0.0332(4) Uani 1 1 d .
H17 H 0.4194 0.0460 0.3071 0.040 Uiso 1 1 calc R
C18 C 0.29212(10) 0.04176(13) 0.31782(10) 0.0296(4) Uani 1 1 d .
H18 H 0.2760 0.0257 0.2602 0.036 Uiso 1 1 calc R
C21 C 0.03698(9) 0.12241(13) 0.47897(9) 0.0238(3) Uani 1 1 d .
C22 C 0.03102(9) 0.17885(12) 0.55800(9) 0.0232(3) Uani 1 1 d .
C23 C -0.05517(9) 0.21870(12) 0.55835(9) 0.0248(3) Uani 1 1 d .
C24 C -0.09781(9) 0.18036(12) 0.48201(9) 0.0252(3) Uani 1 1 d .
C25 C -0.18393(10) 0.20199(13) 0.46222(10) 0.0305(4) Uani 1 1 d .
H25 H -0.2127 0.1747 0.4116 0.037 Uiso 1 1 calc R
C26 C -0.22541(10) 0.26440(14) 0.51894(11) 0.0353(4) Uani 1 1 d .
H26 H -0.2840 0.2806 0.5068 0.042 Uiso 1 1 calc R
C27 C -0.18420(11) 0.30492(14) 0.59415(11) 0.0356(4) Uani 1 1 d .
H27 H -0.2151 0.3485 0.6314 0.043 Uiso 1 1 calc R
C28 C -0.09955(10) 0.28243(14) 0.61474(10) 0.0304(4) Uani 1 1 d .
H28 H -0.0718 0.3095 0.6660 0.037 Uiso 1 1 calc R
C31 C 0.10203(9) 0.01026(13) 0.22594(9) 0.0258(3) Uani 1 1 d .
C32 C 0.07976(9) 0.07954(14) 0.15562(9) 0.0282(3) Uani 1 1 d .
C33 C 0.10046(11) 0.03795(16) 0.07752(10) 0.0382(4) Uani 1 1 d .
H33 H 0.0868 0.0822 0.0286 0.046 Uiso 1 1 calc R
C34 C 0.13990(12) -0.06445(16) 0.06817(11) 0.0424(5) Uani 1 1 d .
H34 H 0.1532 -0.0888 0.0138 0.051 Uiso 1 1 calc R
C35 C 0.15991(12) -0.13118(15) 0.13770(11) 0.0403(4) Uani 1 1 d .
H35 H 0.1865 -0.2020 0.1317 0.048 Uiso 1 1 calc R
C36 C 0.14077(11) -0.09355(14) 0.21621(10) 0.0335(4) Uani 1 1 d .
H36 H 0.1543 -0.1392 0.2644 0.040 Uiso 1 1 calc R
C37 C 0.03530(10) 0.19314(15) 0.16430(10) 0.0348(4) Uani 1 1 d .
C38 C -0.05595(11) 0.17282(19) 0.18874(12) 0.0503(5) Uani 1 1 d .
H38A H -0.0542 0.1309 0.2419 0.060 Uiso 1 1 calc R
H38B H -0.0875 0.1295 0.1442 0.060 Uiso 1 1 calc R
H38C H -0.0842 0.2451 0.1956 0.060 Uiso 1 1 calc R
C39 C 0.08397(14) 0.26884(16) 0.23013(13) 0.0499(5) Uani 1 1 d .
H39A H 0.0898 0.2301 0.2847 0.060 Uiso 1 1 calc R
H39B H 0.0526 0.3391 0.2358 0.060 Uiso 1 1 calc R
H39C H 0.1404 0.2855 0.2118 0.060 Uiso 1 1 calc R
C40 C 0.02898(12) 0.25884(18) 0.08087(12) 0.0480(5) Uani 1 1 d .
H40A H 0.0862 0.2747 0.0641 0.058 Uiso 1 1 calc R
H40B H -0.0011 0.3297 0.0883 0.058 Uiso 1 1 calc R
H40C H -0.0022 0.2141 0.0369 0.058 Uiso 1 1 calc R
C41 C 0.09561(9) 0.25187(13) 0.69029(9) 0.0247(3) Uani 1 1 d .
C42 C 0.11749(9) 0.36534(13) 0.69914(10) 0.0268(3) Uani 1 1 d .
C43 C 0.11931(10) 0.40733(15) 0.78207(10) 0.0344(4) Uani 1 1 d .
H43 H 0.1346 0.4837 0.7916 0.041 Uiso 1 1 calc R
C44 C 0.10000(10) 0.34328(16) 0.85010(10) 0.0373(4) Uani 1 1 d .
H44 H 0.1033 0.3753 0.9050 0.045 Uiso 1 1 calc R
C45 C 0.07581(11) 0.23274(16) 0.83866(10) 0.0376(4) Uani 1 1 d .
H45 H 0.0602 0.1889 0.8849 0.045 Uiso 1 1 calc R
C46 C 0.07473(10) 0.18685(15) 0.75877(10) 0.0322(4) Uani 1 1 d .
H46 H 0.0596 0.1102 0.7503 0.039 Uiso 1 1 calc R
C47 C 0.13888(10) 0.44912(13) 0.62965(10) 0.0324(4) Uani 1 1 d .
C48 C 0.22804(12) 0.49579(18) 0.65130(13) 0.0501(5) Uani 1 1 d .
H48A H 0.2320 0.5257 0.7089 0.060 Uiso 1 1 calc R
H48B H 0.2394 0.5560 0.6117 0.060 Uiso 1 1 calc R
H48C H 0.2699 0.4356 0.6472 0.060 Uiso 1 1 calc R
C49 C 0.07363(14) 0.54527(18) 0.62794(16) 0.0612(6) Uani 1 1 d .
H49A H 0.0727 0.5775 0.6846 0.073 Uiso 1 1 calc R
H49B H 0.0172 0.5160 0.6096 0.073 Uiso 1 1 calc R
H49C H 0.0895 0.6035 0.5885 0.073 Uiso 1 1 calc R
C50 C 0.13615(15) 0.40371(17) 0.53946(11) 0.0531(6) Uani 1 1 d .
H50A H 0.1508 0.4639 0.5011 0.064 Uiso 1 1 calc R
H50B H 0.0789 0.3760 0.5226 0.064 Uiso 1 1 calc R
H50C H 0.1770 0.3421 0.5369 0.064 Uiso 1 1 calc R
B B 0.18201(11) 0.12132(15) 0.60211(11) 0.0263(4) Uani 1 1 d .

loop_
_atom_site_aniso_label
_atom_site_aniso_U_11
_atom_site_aniso_U_22
_atom_site_aniso_U_33
_atom_site_aniso_U_23
_atom_site_aniso_U_13
_atom_site_aniso_U_12
F1 0.0424(6) 0.0386(5) 0.0234(5) 0.0030(4) -0.0030(4) 0.0088(4)
F2 0.0246(5) 0.0543(6) 0.0358(5) -0.0161(5) -0.0032(4) -0.0040(4)
N11 0.0217(6) 0.0302(7) 0.0216(6) -0.0011(5) -0.0002(5) 0.0003(5)
N12 0.0280(7) 0.0275(7) 0.0200(6) 0.0001(5) 0.0011(5) -0.0004(5)
N21 0.0228(7) 0.0351(7) 0.0206(6) -0.0022(5) -0.0017(5) 0.0003(5)
N22 0.0243(7) 0.0286(7) 0.0191(6) -0.0017(5) 0.0006(5) -0.0013(5)
C11 0.0234(8) 0.0246(8) 0.0210(7) 0.0010(6) -0.0012(6) -0.0009(6)
C12 0.0267(8) 0.0210(7) 0.0216(7) 0.0018(6) 0.0021(6) 0.0002(6)
C13 0.0261(8) 0.0235(8) 0.0240(8) 0.0017(6) 0.0014(6) -0.0003(6)
C14 0.0245(8) 0.0237(7) 0.0243(8) 0.0006(6) 0.0037(6) 0.0012(6)
C15 0.0258(8) 0.0358(9) 0.0279(8) -0.0004(7) -0.0011(7) 0.0008(7)
C16 0.0233(8) 0.0359(9) 0.0394(10) -0.0018(7) 0.0018(7) 0.0002(7)
C17 0.0295(9) 0.0359(9) 0.0352(9) -0.0023(7) 0.0094(7) 0.0014(7)
C18 0.0327(9) 0.0307(9) 0.0259(8) -0.0018(6) 0.0056(7) -0.0002(7)
C21 0.0240(8) 0.0265(8) 0.0204(7) 0.0011(6) -0.0011(6) -0.0014(6)
C22 0.0244(8) 0.0237(7) 0.0216(7) 0.0019(6) 0.0023(6) -0.0032(6)
C23 0.0243(8) 0.0256(8) 0.0244(8) 0.0034(6) 0.0015(6) -0.0005(6)
C24 0.0256(8) 0.0245(8) 0.0256(8) 0.0039(6) 0.0021(6) -0.0005(6)
C25 0.0236(8) 0.0341(9) 0.0331(9) 0.0021(7) -0.0016(7) -0.0014(7)
C26 0.0241(8) 0.0389(10) 0.0427(10) 0.0038(8) 0.0023(7) 0.0034(7)
C27 0.0318(9) 0.0394(10) 0.0365(9) -0.0018(8) 0.0084(7) 0.0060(7)
C28 0.0310(9) 0.0336(9) 0.0272(8) -0.0003(7) 0.0056(7) -0.0003(7)
C31 0.0253(8) 0.0314(8) 0.0206(7) -0.0023(6) 0.0013(6) -0.0056(6)
C32 0.0217(8) 0.0388(9) 0.0236(8) 0.0017(7) -0.0007(6) -0.0057(7)
C33 0.0365(10) 0.0544(12) 0.0235(8) 0.0035(8) 0.0004(7) -0.0080(8)
C34 0.0470(11) 0.0528(12) 0.0282(9) -0.0125(8) 0.0083(8) -0.0097(9)
C35 0.0455(11) 0.0359(10) 0.0407(10) -0.0115(8) 0.0108(8) -0.0057(8)
C36 0.0403(10) 0.0320(9) 0.0285(9) -0.0015(7) 0.0039(7) -0.0029(7)
C37 0.0294(9) 0.0433(10) 0.0316(9) 0.0100(7) 0.0017(7) 0.0048(7)
C38 0.0342(10) 0.0738(14) 0.0436(11) 0.0186(10) 0.0069(8) 0.0107(10)
C39 0.0631(13) 0.0308(10) 0.0542(12) 0.0053(9) -0.0052(10) 0.0065(9)
C40 0.0425(11) 0.0597(13) 0.0421(11) 0.0231(9) 0.0051(9) 0.0129(9)
C41 0.0222(7) 0.0316(8) 0.0201(7) -0.0020(6) -0.0003(6) 0.0008(6)
C42 0.0214(7) 0.0325(8) 0.0261(8) -0.0015(7) -0.0009(6) 0.0024(6)
C43 0.0299(9) 0.0387(10) 0.0342(9) -0.0117(7) 0.0000(7) 0.0016(7)
C44 0.0297(9) 0.0587(12) 0.0235(8) -0.0115(8) 0.0012(7) 0.0030(8)
C45 0.0352(9) 0.0551(11) 0.0228(8) 0.0047(8) 0.0048(7) 0.0000(8)
C46 0.0328(9) 0.0376(9) 0.0262(8) 0.0011(7) 0.0031(7) -0.0025(7)
C47 0.0328(9) 0.0296(9) 0.0339(9) 0.0027(7) -0.0033(7) -0.0026(7)
C48 0.0401(11) 0.0625(13) 0.0468(11) 0.0099(10) -0.0015(9) -0.0163(9)
C49 0.0558(13) 0.0462(12) 0.0820(16) 0.0222(11) 0.0087(12) 0.0116(10)
C50 0.0812(15) 0.0466(12) 0.0305(10) 0.0109(8) -0.0019(10) -0.0220(11)
B 0.0241(9) 0.0330(10) 0.0212(9) -0.0035(7) -0.0023(7) -0.0008(7)

loop_
_atom_type_symbol
_atom_type_description
_atom_type_scat_dispersion_real
_atom_type_scat_dispersion_imag
_atom_type_scat_source
C C 0.0033 0.0016 'International Tables Vol C Tables 4.2.6.8 and 6.1.1.4'
H H 0.0000 0.0000 'International Tables Vol C Tables 4.2.6.8 and 6.1.1.4'
B B 0.0013 0.0007 'International Tables Vol C Tables 4.2.6.8 and 6.1.1.4'
N N 0.0061 0.0033 'International Tables Vol C Tables 4.2.6.8 and 6.1.1.4'
F F 0.0171 0.0103 'International Tables Vol C Tables 4.2.6.8 and 6.1.1.4'

loop_
_geom_angle_atom_site_label_1
_geom_angle_atom_site_label_2
_geom_angle_atom_site_label_3
_geom_angle
C11 N11 C14 107.82(12)
C11 N11 B 123.20(12)
C14 N11 B 128.97(12)
C12 N12 C31 119.92(13)
C24 N21 C21 108.58(12)
C22 N22 C41 121.44(12)
C22 N22 B 121.41(12)
C41 N22 B 116.35(11)
N11 C11 C21 119.51(13)
N11 C11 C12 110.36(12)
C21 C11 C12 129.66(13)
N12 C12 C13 135.23(14)
N12 C12 C11 120.45(13)
C13 C12 C11 104.14(12)
C18 C13 C14 119.51(14)
C18 C13 C12 133.69(14)
C14 C13 C12 106.69(13)
C15 C14 C13 121.98(14)
C15 C14 N11 127.23(14)
C13 C14 N11 110.75(13)
C14 C15 C16 117.34(15)
C15 C16 C17 121.79(15)
C18 C17 C16 120.66(15)
C17 C18 C13 118.68(15)
C11 C21 N21 129.43(14)
C11 C21 C22 121.29(13)
N21 C21 C22 108.65(13)
N22 C22 C21 120.57(13)
N22 C22 C23 132.84(14)
C21 C22 C23 106.51(12)
C28 C23 C24 119.59(14)
C28 C23 C22 134.37(14)
C24 C23 C22 106.05(13)
N21 C24 C25 128.29(14)
N21 C24 C23 110.13(13)
C25 C24 C23 121.56(14)
C26 C25 C24 117.26(15)
C25 C26 C27 122.19(15)
C28 C27 C26 120.88(16)
C27 C28 C23 118.50(15)
C36 C31 C32 121.02(14)
C36 C31 N12 118.52(14)
C32 C31 N12 120.28(14)
C33 C32 C31 115.77(15)
C33 C32 C37 122.13(14)
C31 C32 C37 122.10(14)
C34 C33 C32 123.10(16)
C35 C34 C33 119.97(16)
C34 C35 C36 119.00(17)
C35 C36 C31 121.13(16)
C32 C37 C40 111.76(14)
C32 C37 C39 111.67(13)
C40 C37 C39 106.48(15)
C32 C37 C38 109.12(15)
C40 C37 C38 107.37(14)
C39 C37 C38 110.34(16)
C46 C41 C42 121.93(14)
C46 C41 N22 114.53(13)
C42 C41 N22 123.37(13)
C41 C42 C43 115.08(15)
C41 C42 C47 128.16(14)
C43 C42 C47 116.75(14)
C44 C43 C42 123.29(16)
C43 C44 C45 120.10(15)
C44 C45 C46 118.84(16)
C45 C46 C41 120.70(16)
C48 C47 C50 107.33(16)
C48 C47 C49 109.70(16)
C50 C47 C49 106.06(16)
C48 C47 C42 108.83(13)
C50 C47 C42 116.73(14)
C49 C47 C42 108.04(15)
F2 B F1 109.47(13)
F2 B N11 111.48(13)
F1 B N11 110.09(13)
F2 B N22 110.53(13)
F1 B N22 108.50(13)
N11 B N22 106.70(12)

loop_
_geom_bond_atom_site_label_1
_geom_bond_atom_site_label_2
_geom_bond_distance
F1 B 1.403(2)
F2 B 1.3777(19)
N11 C11 1.3625(18)
N11 C14 1.4136(19)
N11 B 1.538(2)
N12 C12 1.2871(18)
N12 C31 1.4257(19)
N21 C24 1.3745(19)
N21 C21 1.3861(18)
N22 C22 1.3327(18)
N22 C41 1.4474(18)
N22 B 1.562(2)
C11 C21 1.373(2)
C11 C12 1.477(2)
C12 C13 1.476(2)
C13 C18 1.398(2)
C13 C14 1.405(2)
C14 C15 1.384(2)
C15 C16 1.386(2)
C16 C17 1.391(2)
C17 C18 1.385(2)
C21 C22 1.434(2)
C22 C23 1.442(2)
C23 C28 1.403(2)
C23 C24 1.417(2)
C24 C25 1.396(2)
C25 C26 1.373(2)
C26 C27 1.401(2)
C27 C28 1.377(2)
C31 C36 1.393(2)
C31 C32 1.411(2)
C32 C33 1.399(2)
C32 C37 1.535(2)
C33 C34 1.383(3)
C34 C35 1.378(3)
C35 C36 1.381(2)
C37 C40 1.536(2)
C37 C39 1.540(3)
C37 C38 1.540(2)
C41 C46 1.396(2)
C41 C42 1.399(2)
C42 C43 1.408(2)
C42 C47 1.545(2)
C43 C44 1.377(2)
C44 C45 1.379(3)
C45 C46 1.381(2)
C47 C48 1.528(2)
C47 C50 1.529(2)
C47 C49 1.539(3)

loop_
_geom_torsion_atom_site_label_1
_geom_torsion_atom_site_label_2
_geom_torsion_atom_site_label_3
_geom_torsion_atom_site_label_4
_geom_torsion
C14 N11 C11 C21 -168.48(13)
B N11 C11 C21 12.1(2)
C14 N11 C11 C12 4.40(16)
B N11 C11 C12 -175.01(13)
C31 N12 C12 C13 5.2(3)
C31 N12 C12 C11 179.35(13)
N11 C11 C12 N12 179.25(13)
C21 C11 C12 N12 -8.8(2)
N11 C11 C12 C13 -5.00(16)
C21 C11 C12 C13 166.94(15)
N12 C12 C13 C18 2.4(3)
C11 C12 C13 C18 -172.41(16)
N12 C12 C13 C14 178.40(16)
C11 C12 C13 C14 3.60(15)
C18 C13 C14 C15 -2.2(2)
C12 C13 C14 C15 -178.90(14)
C18 C13 C14 N11 175.50(13)
C12 C13 C14 N11 -1.18(16)
C11 N11 C14 C15 175.57(15)
B N11 C14 C15 -5.1(3)
C11 N11 C14 C13 -2.00(17)
B N11 C14 C13 177.37(14)
C13 C14 C15 C16 2.3(2)
N11 C14 C15 C16 -174.99(15)
C14 C15 C16 C17 -0.6(2)
C15 C16 C17 C18 -1.3(3)
C16 C17 C18 C13 1.5(2)
C14 C13 C18 C17 0.3(2)
C12 C13 C18 C17 175.87(16)
N11 C11 C21 N21 177.46(14)
C12 C11 C21 N21 6.1(3)
N11 C11 C21 C22 7.7(2)
C12 C11 C21 C22 -163.65(14)
C24 N21 C21 C11 -171.28(15)
C24 N21 C21 C22 -0.47(16)
C41 N22 C22 C21 176.78(13)
B N22 C22 C21 -13.8(2)
C41 N22 C22 C23 0.7(2)
B N22 C22 C23 170.15(15)
C11 C21 C22 N22 -6.6(2)
N21 C21 C22 N22 -178.34(13)
C11 C21 C22 C23 170.33(14)
N21 C21 C22 C23 -1.37(16)
N22 C22 C23 C28 -0.6(3)
C21 C22 C23 C28 -177.06(17)
N22 C22 C23 C24 179.05(16)
C21 C22 C23 C24 2.61(16)
C21 N21 C24 C25 -179.54(15)
C21 N21 C24 C23 2.20(17)
C28 C23 C24 N21 176.73(14)
C22 C23 C24 N21 -3.00(16)
C28 C23 C24 C25 -1.7(2)
C22 C23 C24 C25 178.60(14)
N21 C24 C25 C26 -176.59(15)
C23 C24 C25 C26 1.5(2)
C24 C25 C26 C27 -0.3(2)
C25 C26 C27 C28 -0.7(3)
C26 C27 C28 C23 0.5(2)
C24 C23 C28 C27 0.6(2)
C22 C23 C28 C27 -179.74(16)
C12 N12 C31 C36 64.03(19)
C12 N12 C31 C32 -120.94(16)
C36 C31 C32 C33 -1.1(2)
N12 C31 C32 C33 -175.99(14)
C36 C31 C32 C37 178.66(15)
N12 C31 C32 C37 3.8(2)
C31 C32 C33 C34 0.3(2)
C37 C32 C33 C34 -179.50(16)
C32 C33 C34 C35 0.6(3)
C33 C34 C35 C36 -0.7(3)
C34 C35 C36 C31 -0.2(3)
C32 C31 C36 C35 1.1(2)
N12 C31 C36 C35 176.07(14)
C33 C32 C37 C40 -8.0(2)
C31 C32 C37 C40 172.30(15)
C33 C32 C37 C39 -127.12(17)
C31 C32 C37 C39 53.1(2)
C33 C32 C37 C38 110.63(17)
C31 C32 C37 C38 -69.11(19)
C22 N22 C41 C46 90.19(17)
B N22 C41 C46 -79.72(17)
C22 N22 C41 C42 -94.61(18)
B N22 C41 C42 95.48(17)
C46 C41 C42 C43 1.8(2)
N22 C41 C42 C43 -173.00(13)
C46 C41 C42 C47 -177.60(15)
N22 C41 C42 C47 7.5(2)
C41 C42 C43 C44 -0.9(2)
C47 C42 C43 C44 178.62(15)
C42 C43 C44 C45 -1.3(3)
C43 C44 C45 C46 2.6(2)
C44 C45 C46 C41 -1.6(2)
C42 C41 C46 C45 -0.6(2)
N22 C41 C46 C45 174.64(14)
C41 C42 C47 C48 -121.66(18)
C43 C42 C47 C48 58.90(19)
C41 C42 C47 C50 -0.1(2)
C43 C42 C47 C50 -179.49(15)
C41 C42 C47 C49 119.27(19)
C43 C42 C47 C49 -60.17(19)
C11 N11 B F2 -148.84(14)
C14 N11 B F2 31.9(2)
C11 N11 B F1 89.47(17)
C14 N11 B F1 -89.81(18)
C11 N11 B N22 -28.08(19)
C14 N11 B N22 152.64(14)
C22 N22 B F2 149.98(13)
C41 N22 B F2 -40.11(18)
C22 N22 B F1 -89.98(16)
C41 N22 B F1 79.93(15)
C22 N22 B N11 28.60(19)
C41 N22 B N11 -161.48(12)
